data_1566034
loop_
_publ_author_name
'Ji, Dong-Sheng'
'Liang, Hui'
'Yang, Kai-Xuan'
'Feng, Zhitao'
'Luo, Yong-Chun'
'Xu, Guo-Qiang'
'Gu, Yucheng'
'Xu, Peng-Fei'

_publ_section_title
;
 Solvent Directed Chemical Divergent Synthesis of \b-Lactams and \a-Amino
 Acid Derivatives with Chiral Isothiourea
;
_journal_name_full 'Chemical Science'
_journal_paper_doi 10.1039/D1SC06127E
_journal_year 2022
_chemical_absolute_configuration ad
_chemical_formula_moiety 'C26 H27 N O5'
_chemical_formula_sum 'C26 H27 N O5'
_chemical_formula_weight 433.48
_space_group_crystal_system orthorhombic
_space_group_IT_number 19
_space_group_name_Hall 'P 2ac 2ab'
_space_group_name_H-M_alt 'P 21 21 21'
_atom_sites_solution_hydrogens geom
_atom_sites_solution_primary direct
_audit_creation_date 2020-07-10
_audit_creation_method
;
Olex2 1.3
(compiled 2020.06.28 svn.raecde09e for OlexSys, GUI svn.r6132)
;
_audit_update_record
;
2021-04-15 deposited with the CCDC.	2022-01-18 downloaded from the CCDC.
;
_cell_angle_alpha 90
_cell_angle_beta 90
_cell_angle_gamma 90
_cell_formula_units_Z 4
_cell_length_a 8.3138(4)
_cell_length_b 11.6736(5)
_cell_length_c 25.1152(10)
_cell_measurement_reflns_used 1870
_cell_measurement_temperature 291.90(10)
_cell_measurement_theta_max 68.0160
_cell_measurement_theta_min 9.9180
_cell_volume 2437.48(18)
_computing_cell_refinement 'CrysAlisPro 1.171.38.43f (Rigaku OD, 2015)'
_computing_data_collection 'CrysAlisPro 1.171.38.43f (Rigaku OD, 2015)'
_computing_data_reduction 'CrysAlisPro 1.171.38.43f (Rigaku OD, 2015)'
_computing_molecular_graphics 'Olex2 1.3 (Dolomanov et al., 2009)'
_computing_publication_material 'Olex2 1.3 (Dolomanov et al., 2009)'
_computing_structure_refinement 'SHELXL 2018/3 (Sheldrick, 2015)'
_computing_structure_solution 'SHELXS  (Sheldrick, 2008)'
_diffrn_ambient_environment air
_diffrn_ambient_temperature 291.90(10)
_diffrn_detector 'CCD plate'
_diffrn_detector_area_resol_mean 16.0733
_diffrn_detector_type Eos
_diffrn_measured_fraction_theta_full 0.991
_diffrn_measured_fraction_theta_max 0.991
_diffrn_measurement_details
;
List of Runs (angles in degrees, time in seconds):

  # Type    Start    End  Width  t~exp~   \w     \q     \k     \f   Frames
#--------------------------------------------------------------------------
  1  \w     23.00  56.00   1.00    1.00    --   54.00-125.00  30.00   33
  2  \w     75.00 102.00   1.00    1.00    --  108.00 -63.00  60.00   27
  3  \w     96.00 129.00   1.00    1.00    --  108.00 -38.00 -30.00   33
  4  \w     63.00  91.00   1.00    1.00    --  108.00 -38.00 -30.00   28
  5  \w     36.00 113.00   1.00    1.00    --  108.00-111.00-120.00   77
  6  \w     24.00 101.00   1.00    1.00    --   54.00-125.00 -90.00   77
  7  \w     32.00  70.00   1.00    1.00    --    0.00  38.00  90.00   38
  8  \w     10.00  73.00   1.00    1.00    --   54.00   0.00 150.00   63
  9  \w     87.00 173.00   1.00    1.00    --  108.00  63.00 120.00   86
 10  \w    119.00 156.00   1.00    1.00    --  108.00 111.00 150.00   37
 11  \w    102.00 128.00   1.00    1.00    --  108.00 111.00  60.00   26
;
_diffrn_measurement_device 'four-circle diffractometer'
_diffrn_measurement_device_type 'SuperNova, Dual, Cu at zero, Eos'
_diffrn_measurement_method '\w scans'
_diffrn_orient_matrix_type 'CrysAlisPro convention (1999,Acta A55,543-557)'
_diffrn_orient_matrix_UB_11 0.0227801000
_diffrn_orient_matrix_UB_12 0.0893406000
_diffrn_orient_matrix_UB_13 -0.0445285000
_diffrn_orient_matrix_UB_21 -0.1837519000
_diffrn_orient_matrix_UB_22 0.0136508000
_diffrn_orient_matrix_UB_23 -0.0044142000
_diffrn_orient_matrix_UB_31 0.0049286000
_diffrn_orient_matrix_UB_32 0.0962473000
_diffrn_orient_matrix_UB_33 0.0419533000
_diffrn_radiation_monochromator mirror
_diffrn_radiation_probe x-ray
_diffrn_radiation_type 'Cu K\a'
_diffrn_radiation_wavelength 1.54184
_diffrn_reflns_av_R_equivalents 0.0198
_diffrn_reflns_av_unetI/netI 0.0346
_diffrn_reflns_Laue_measured_fraction_full 0.991
_diffrn_reflns_Laue_measured_fraction_max 0.991
_diffrn_reflns_limit_h_max 9
_diffrn_reflns_limit_h_min -9
_diffrn_reflns_limit_k_max 13
_diffrn_reflns_limit_k_min -9
_diffrn_reflns_limit_l_max 29
_diffrn_reflns_limit_l_min -22
_diffrn_reflns_number 5596
_diffrn_reflns_point_group_measured_fraction_full 0.886
_diffrn_reflns_point_group_measured_fraction_max 0.886
_diffrn_reflns_theta_full 66.572
_diffrn_reflns_theta_max 66.572
_diffrn_reflns_theta_min 5.605
_diffrn_source 'micro-focus sealed X-ray tube'
_diffrn_source_type 'SuperNova (Cu) X-ray Source'
_exptl_absorpt_coefficient_mu 0.664
_exptl_absorpt_correction_T_max 1.00000
_exptl_absorpt_correction_T_min 0.75579
_exptl_absorpt_correction_type multi-scan
_exptl_absorpt_process_details
;
CrysAlisPro 1.171.38.43f (Rigaku Oxford Diffraction, 2015)
Empirical absorption correction using spherical harmonics,
 implemented in SCALE3 ABSPACK scaling algorithm.
;
_exptl_crystal_colour 'clear light colourless'
_exptl_crystal_colour_lustre clear
_exptl_crystal_colour_modifier light
_exptl_crystal_colour_primary colourless
_exptl_crystal_density_diffrn 1.181
_exptl_crystal_description block
_exptl_crystal_F_000 920
_exptl_crystal_recrystallization_method 'volatilize solvent in NMR tube( CDCl3)'
_exptl_crystal_size_max 0.14
_exptl_crystal_size_mid 0.12
_exptl_crystal_size_min 0.1
_refine_diff_density_max 0.116
_refine_diff_density_min -0.163
_refine_diff_density_rms 0.024
_refine_ls_abs_structure_details
;
 Flack x determined using 1013 quotients [(I+)-(I-)]/[(I+)+(I-)]
 (Parsons, Flack and Wagner, Acta Cryst. B69 (2013) 249-259).
;
_refine_ls_abs_structure_Flack -0.01(16)
_refine_ls_extinction_coef 0.0082(6)
_refine_ls_extinction_expression Fc^*^=kFc[1+0.001xFc^2^\l^3^/sin(2\q)]^-1/4^
_refine_ls_extinction_method 'SHELXL-2018/3 (Sheldrick 2018)'
_refine_ls_goodness_of_fit_ref 1.021
_refine_ls_hydrogen_treatment constr
_refine_ls_matrix_type full
_refine_ls_number_parameters 314
_refine_ls_number_reflns 3804
_refine_ls_number_restraints 0
_refine_ls_restrained_S_all 1.021
_refine_ls_R_factor_all 0.0478
_refine_ls_R_factor_gt 0.0378
_refine_ls_shift/su_max 0.000
_refine_ls_shift/su_mean 0.000
_refine_ls_structure_factor_coef Fsqd
_refine_ls_weighting_details 'w=1/[\s^2^(Fo^2^)+(0.0433P)^2^+0.1827P] where P=(Fo^2^+2Fc^2^)/3'
_refine_ls_weighting_scheme calc
_refine_ls_wR_factor_gt 0.0912
_refine_ls_wR_factor_ref 0.1003
_reflns_Friedel_coverage 0.558
_reflns_Friedel_fraction_full 0.744
_reflns_Friedel_fraction_max 0.744
_reflns_number_gt 3210
_reflns_number_total 3804
_reflns_threshold_expression 'I > 2\s(I)'
_cod_data_source_file d1sc06127e2.cif
_cod_data_source_block jidsh_0706
_cod_original_cell_volume 2437.47(18)
_cod_database_code 1566034
_shelx_shelxl_version_number 2018/3
_shelx_space_group_comment
;
The symmetry employed for this shelxl refinement is uniquely defined
by the following loop, which should always be used as a source of
symmetry information in preference to the above space-group names.
They are only intended as comments.
;
_shelx_estimated_absorpt_t_max 0.937
_shelx_estimated_absorpt_t_min 0.913
_reflns_odcompleteness_completeness 98.81
_reflns_odcompleteness_iscentric 1
_reflns_odcompleteness_theta 66.97
_olex2_refinement_description
;
1. Fixed Uiso
 At 1.2 times of:
  All C(H) groups, All C(H,H) groups
 At 1.5 times of:
  All C(H,H,H) groups
2. Others
 Fixed Sof: C26(0.5) H26A(0.5) H26B(0.5) H26C(0.5) C25(0.5) H25A(0.5)
 H25B(0.5) C25B(0.5) H25C(0.5) H25D(0.5) C26B(0.5) H26D(0.5) H26E(0.5) H26F(0.5)
3.a Ternary CH refined with riding coordinates:
 C2(H2)
3.b Secondary CH2 refined with riding coordinates:
 C25(H25A,H25B), C25B(H25C,H25D)
3.c Aromatic/amide H refined with riding coordinates:
 C16(H16), C10(H10), C15(H15), C9(H9), C8(H8), C13(H13), C11(H11), C14(H14),
 C7(H7)
3.d Idealised Me refined as rotating group:
 C18(H18A,H18B,H18C), C22(H22A,H22B,H22C), C21(H21A,H21B,H21C), C23(H23A,H23B,
 H23C), C26(H26A,H26B,H26C), C26B(H26D,H26E,H26F)
;
_olex2_date_sample_data_collection 2020-07-08
_olex2_submission_special_instructions 'No special instructions were received'
_oxdiff_exptl_absorpt_empirical_details
;
Empirical correction (ABSPACK) includes:
- Absorption correction using spherical harmonics
- Frame scaling
;
_oxdiff_exptl_absorpt_empirical_full_max 1.353
_oxdiff_exptl_absorpt_empirical_full_min 0.762

loop_
_space_group_symop_operation_xyz
'x, y, z'
'-x+1/2, -y, z+1/2'
'x+1/2, -y+1/2, -z'
'-x, y+1/2, -z+1/2'

loop_
_atom_site_label
_atom_site_type_symbol
_atom_site_fract_x
_atom_site_fract_y
_atom_site_fract_z
_atom_site_U_iso_or_equiv
_atom_site_adp_type
_atom_site_occupancy
_atom_site_site_symmetry_order
_atom_site_calc_flag
_atom_site_refinement_flags_posn
_atom_site_refinement_flags_adp
_atom_site_refinement_flags_occupancy
_atom_site_disorder_assembly
_atom_site_disorder_group
O3 O -0.8589(2) -0.59232(15) -0.17683(7) 0.0551(5) Uani 1 1 d . . . . .
O2 O -0.8854(3) -0.77306(18) -0.20862(9) 0.0828(7) Uani 1 1 d . . . . .
O4 O -0.5527(4) -0.9816(2) -0.22061(10) 0.1093(10) Uani 1 1 d . . . . .
O1 O -0.5377(3) -0.56989(16) -0.11942(9) 0.0718(6) Uani 1 1 d . . . . .
O5 O -0.5107(4) -0.7991(2) -0.23852(8) 0.0979(9) Uani 1 1 d . . . . .
N1 N -0.6818(3) -0.72773(17) -0.15409(8) 0.0488(5) Uani 1 1 d . . . . .
C18 C -0.2538(5) -0.9784(4) -0.10419(16) 0.0975(13) Uani 1 1 d . . . . .
H18A H -0.335489 -1.005401 -0.128107 0.146 Uiso 1 1 calc R U . . .
H18B H -0.192961 -1.042227 -0.090996 0.146 Uiso 1 1 calc R U . . .
H18C H -0.183456 -0.926804 -0.122747 0.146 Uiso 1 1 calc R U . . .
C3 C -0.5571(3) -0.6692(2) -0.12918(10) 0.0532(6) Uani 1 1 d . . . . .
C22 C -1.0054(5) -0.4236(3) -0.18466(16) 0.0909(11) Uani 1 1 d . . . . .
H22A H -1.018454 -0.424910 -0.146686 0.136 Uiso 1 1 calc R U . . .
H22B H -1.094110 -0.383580 -0.200537 0.136 Uiso 1 1 calc R U . . .
H22C H -0.906772 -0.385236 -0.193476 0.136 Uiso 1 1 calc R U . . .
C1 C -0.6034(3) -0.8405(2) -0.15297(10) 0.0503(6) Uani 1 1 d . . . . .
C6 C -0.8293(3) -1.0751(2) -0.05917(12) 0.0560(7) Uani 1 1 d . . . . .
C4 C -0.6902(3) -0.9270(2) -0.12287(11) 0.0538(6) Uani 1 1 d . . . . .
C16 C -0.3118(5) -0.9576(3) -0.00697(13) 0.0763(10) Uani 1 1 d . . . . .
H16 H -0.249940 -1.022833 -0.001337 0.092 Uiso 1 1 calc R U . . .
C10 C -0.9104(5) -1.1266(3) 0.02910(15) 0.0909(12) Uani 1 1 d . . . . .
H10 H -0.916902 -1.109291 0.065184 0.109 Uiso 1 1 calc R U . . .
C24 C -0.5539(4) -0.8843(3) -0.20803(12) 0.0669(8) Uani 1 1 d . . . . .
C17 C -0.3310(4) -0.9170(2) -0.05856(12) 0.0621(7) Uani 1 1 d . . . . .
C20 C -1.0003(4) -0.5440(2) -0.20540(11) 0.0601(7) Uani 1 1 d . . . . .
C15 C -0.3807(5) -0.9048(3) 0.03558(14) 0.0839(11) Uani 1 1 d . . . . .
H15 H -0.365160 -0.933793 0.069687 0.101 Uiso 1 1 calc R U . . .
C12 C -0.4267(3) -0.8205(2) -0.06611(10) 0.0517(6) Uani 1 1 d . . . . .
C21 C -0.9678(5) -0.5485(4) -0.26451(12) 0.0943(12) Uani 1 1 d . . . . .
H21A H -0.865665 -0.513603 -0.271883 0.141 Uiso 1 1 calc R U . . .
H21B H -1.050959 -0.507842 -0.283141 0.141 Uiso 1 1 calc R U . . .
H21C H -0.966214 -0.626847 -0.276099 0.141 Uiso 1 1 calc R U . . .
C9 C -0.9718(5) -1.2274(3) 0.01051(16) 0.0933(12) Uani 1 1 d . . . . .
H9 H -1.019262 -1.279009 0.033962 0.112 Uiso 1 1 calc R U . . .
C5 C -0.7542(3) -0.9952(2) -0.09496(12) 0.0567(7) Uani 1 1 d . . . . .
C23 C -1.1500(4) -0.6083(4) -0.18948(18) 0.1016(13) Uani 1 1 d . . . . .
H23A H -1.139915 -0.687144 -0.199819 0.152 Uiso 1 1 calc R U . . .
H23B H -1.241628 -0.575093 -0.206895 0.152 Uiso 1 1 calc R U . . .
H23C H -1.163839 -0.603588 -0.151598 0.152 Uiso 1 1 calc R U . . .
C2 C -0.4604(3) -0.7789(2) -0.12168(10) 0.0506(6) Uani 1 1 d . . . . .
H2 H -0.361888 -0.777521 -0.143107 0.061 Uiso 1 1 calc R U . . .
C8 C -0.9637(5) -1.2524(3) -0.04228(16) 0.0906(12) Uani 1 1 d . . . . .
H8 H -1.005685 -1.321149 -0.054759 0.109 Uiso 1 1 calc R U . . .
C13 C -0.4947(4) -0.7666(3) -0.02282(11) 0.0673(8) Uani 1 1 d . . . . .
H13 H -0.556101 -0.700917 -0.027870 0.081 Uiso 1 1 calc R U . . .
C11 C -0.8388(5) -1.0505(3) -0.00531(13) 0.0757(9) Uani 1 1 d . . . . .
H11 H -0.796644 -0.982122 0.007625 0.091 Uiso 1 1 calc R U . . .
C19 C -0.8190(4) -0.7013(2) -0.18287(10) 0.0540(6) Uani 1 1 d . . . . .
C14 C -0.4726(5) -0.8092(3) 0.02817(13) 0.0833(10) Uani 1 1 d . . . . .
H14 H -0.520126 -0.772932 0.057145 0.100 Uiso 1 1 calc R U . . .
C7 C -0.8940(4) -1.1769(3) -0.07744(13) 0.0719(9) Uani 1 1 d . . . . .
H7 H -0.890383 -1.194402 -0.113545 0.086 Uiso 1 1 calc R U . . .
C26 C -0.5552(18) -0.7578(18) -0.3271(6) 0.127(5) Uani 0.5 1 d . . P A 1
H26A H -0.514914 -0.760891 -0.362854 0.190 Uiso 0.5 1 calc R U P A 1
H26B H -0.580430 -0.679917 -0.318029 0.190 Uiso 0.5 1 calc R U P A 1
H26C H -0.650574 -0.803824 -0.324367 0.190 Uiso 0.5 1 calc R U P A 1
C25 C -0.4310(16) -0.8023(12) -0.2898(5) 0.099(3) Uani 0.5 1 d . . P A 1
H25A H -0.399932 -0.879845 -0.299090 0.119 Uiso 0.5 1 calc R U P A 1
H25B H -0.336128 -0.753912 -0.289912 0.119 Uiso 0.5 1 calc R U P A 1
C25B C -0.4890(14) -0.8499(9) -0.2952(5) 0.079(3) Uani 0.5 1 d . . P A 2
H25C H -0.403726 -0.906582 -0.295876 0.094 Uiso 0.5 1 calc R U P A 2
H25D H -0.587854 -0.884594 -0.307856 0.094 Uiso 0.5 1 calc R U P A 2
C26B C -0.447(2) -0.7496(14) -0.3265(6) 0.126(6) Uani 0.5 1 d . . P A 2
H26D H -0.399755 -0.773416 -0.359595 0.188 Uiso 0.5 1 calc R U P A 2
H26E H -0.370905 -0.703698 -0.307108 0.188 Uiso 0.5 1 calc R U P A 2
H26F H -0.541817 -0.705315 -0.333466 0.188 Uiso 0.5 1 calc R U P A 2

loop_
_atom_site_aniso_label
_atom_site_aniso_U_11
_atom_site_aniso_U_22
_atom_site_aniso_U_33
_atom_site_aniso_U_23
_atom_site_aniso_U_13
_atom_site_aniso_U_12
O3 0.0629(11) 0.0485(10) 0.0540(10) 0.0024(8) -0.0100(9) 0.0051(9)
O2 0.0985(17) 0.0579(12) 0.0920(15) -0.0142(12) -0.0472(14) 0.0036(12)
O4 0.170(3) 0.0782(17) 0.0792(16) -0.0312(13) 0.0026(18) 0.0180(19)
O1 0.0867(14) 0.0494(11) 0.0794(14) 0.0005(10) -0.0145(12) -0.0124(11)
O5 0.142(2) 0.0996(18) 0.0523(12) 0.0126(13) 0.0290(15) 0.0198(18)
N1 0.0571(12) 0.0436(11) 0.0456(10) 0.0014(9) -0.0091(10) 0.0018(10)
C18 0.103(3) 0.098(3) 0.092(3) -0.012(2) -0.015(2) 0.044(2)
C3 0.0660(16) 0.0488(14) 0.0450(13) 0.0037(11) -0.0037(13) -0.0093(13)
C22 0.105(3) 0.071(2) 0.096(2) 0.0052(19) -0.012(2) 0.030(2)
C1 0.0600(15) 0.0453(13) 0.0455(13) -0.0005(11) -0.0063(12) 0.0010(12)
C6 0.0541(15) 0.0474(14) 0.0667(17) 0.0038(13) 0.0001(13) 0.0034(13)
C4 0.0604(15) 0.0483(14) 0.0528(15) -0.0004(13) -0.0095(13) 0.0002(13)
C16 0.084(2) 0.069(2) 0.076(2) 0.0107(17) -0.0341(19) 0.0029(18)
C10 0.121(3) 0.077(2) 0.075(2) 0.0035(19) 0.028(2) -0.002(2)
C24 0.079(2) 0.0728(19) 0.0485(15) -0.0046(15) -0.0063(15) 0.0138(17)
C17 0.0604(16) 0.0616(16) 0.0642(17) -0.0037(14) -0.0179(14) 0.0014(15)
C20 0.0583(16) 0.0631(17) 0.0590(15) 0.0125(14) -0.0071(14) 0.0076(14)
C15 0.098(3) 0.096(3) 0.0579(19) 0.0153(19) -0.0264(19) -0.016(2)
C12 0.0501(14) 0.0568(14) 0.0483(13) 0.0011(12) -0.0096(12) -0.0053(13)
C21 0.121(3) 0.104(3) 0.0580(19) 0.0175(19) -0.006(2) 0.026(3)
C9 0.109(3) 0.070(2) 0.100(3) 0.018(2) 0.034(3) -0.007(2)
C5 0.0577(15) 0.0469(14) 0.0656(17) 0.0037(14) -0.0098(14) 0.0002(13)
C23 0.063(2) 0.112(3) 0.130(3) 0.028(3) -0.004(2) -0.003(2)
C2 0.0508(14) 0.0535(14) 0.0474(13) 0.0057(12) -0.0022(12) -0.0054(12)
C8 0.110(3) 0.0595(19) 0.103(3) 0.0002(18) 0.016(3) -0.022(2)
C13 0.075(2) 0.0735(18) 0.0532(16) -0.0018(14) -0.0047(15) 0.0085(17)
C11 0.095(2) 0.0552(17) 0.077(2) -0.0022(15) 0.004(2) -0.0009(17)
C19 0.0655(16) 0.0500(15) 0.0463(13) 0.0011(12) -0.0078(13) 0.0034(14)
C14 0.093(3) 0.106(3) 0.0515(16) -0.0026(18) -0.0061(18) 0.000(2)
C7 0.084(2) 0.0579(17) 0.0741(19) -0.0024(15) 0.0056(17) -0.0075(17)
C26 0.160(13) 0.164(13) 0.056(6) -0.002(7) -0.007(8) -0.028(12)
C25 0.112(9) 0.129(11) 0.057(6) -0.006(7) 0.021(6) -0.009(7)
C25B 0.091(7) 0.093(7) 0.052(4) -0.015(5) 0.018(5) -0.020(5)
C26B 0.211(17) 0.109(8) 0.057(6) 0.006(5) 0.039(10) -0.036(12)

loop_
_atom_type_symbol
_atom_type_description
_atom_type_scat_dispersion_real
_atom_type_scat_dispersion_imag
_atom_type_scat_source
C C 0.0181 0.0091 'International Tables Vol C Tables 4.2.6.8 and 6.1.1.4'
H H 0.0000 0.0000 'International Tables Vol C Tables 4.2.6.8 and 6.1.1.4'
N N 0.0311 0.0180 'International Tables Vol C Tables 4.2.6.8 and 6.1.1.4'
O O 0.0492 0.0322 'International Tables Vol C Tables 4.2.6.8 and 6.1.1.4'

loop_
_geom_angle_atom_site_label_1
_geom_angle_atom_site_label_2
_geom_angle_atom_site_label_3
_geom_angle
_geom_angle_site_symmetry_1
_geom_angle_site_symmetry_3
_geom_angle_publ_flag
C19 O3 C20 120.4(2) . . ?
C24 O5 C25 128.9(6) . . ?
C24 O5 C25B 106.2(4) . . ?
C3 N1 C1 95.8(2) . . ?
C19 N1 C3 137.6(2) . . ?
C19 N1 C1 125.1(2) . . ?
H18A C18 H18B 109.5 . . ?
H18A C18 H18C 109.5 . . ?
H18B C18 H18C 109.5 . . ?
C17 C18 H18A 109.5 . . ?
C17 C18 H18B 109.5 . . ?
C17 C18 H18C 109.5 . . ?
O1 C3 N1 132.0(3) . . ?
O1 C3 C2 135.9(3) . . ?
N1 C3 C2 92.0(2) . . ?
H22A C22 H22B 109.5 . . ?
H22A C22 H22C 109.5 . . ?
H22B C22 H22C 109.5 . . ?
C20 C22 H22A 109.5 . . ?
C20 C22 H22B 109.5 . . ?
C20 C22 H22C 109.5 . . ?
N1 C1 C24 113.7(2) . . ?
N1 C1 C2 86.34(18) . . ?
C4 C1 N1 114.4(2) . . ?
C4 C1 C24 111.8(2) . . ?
C4 C1 C2 115.3(2) . . ?
C24 C1 C2 113.3(2) . . ?
C11 C6 C5 120.0(3) . . ?
C7 C6 C5 121.3(3) . . ?
C7 C6 C11 118.7(3) . . ?
C5 C4 C1 174.9(3) . . ?
C17 C16 H16 119.0 . . ?
C15 C16 H16 119.0 . . ?
C15 C16 C17 122.0(3) . . ?
C9 C10 H10 119.9 . . ?
C9 C10 C11 120.3(3) . . ?
C11 C10 H10 119.9 . . ?
O4 C24 O5 125.0(3) . . ?
O4 C24 C1 124.5(3) . . ?
O5 C24 C1 110.5(3) . . ?
C16 C17 C18 120.2(3) . . ?
C16 C17 C12 117.9(3) . . ?
C12 C17 C18 121.9(3) . . ?
O3 C20 C22 102.1(2) . . ?
O3 C20 C21 108.6(3) . . ?
O3 C20 C23 109.6(2) . . ?
C22 C20 C21 112.3(3) . . ?
C22 C20 C23 110.6(3) . . ?
C23 C20 C21 113.0(3) . . ?
C16 C15 H15 120.0 . . ?
C16 C15 C14 119.9(3) . . ?
C14 C15 H15 120.0 . . ?
C17 C12 C2 119.6(2) . . ?
C13 C12 C17 119.8(3) . . ?
C13 C12 C2 120.5(2) . . ?
C20 C21 H21A 109.5 . . ?
C20 C21 H21B 109.5 . . ?
C20 C21 H21C 109.5 . . ?
H21A C21 H21B 109.5 . . ?
H21A C21 H21C 109.5 . . ?
H21B C21 H21C 109.5 . . ?
C10 C9 H9 120.0 . . ?
C8 C9 C10 120.0(3) . . ?
C8 C9 H9 120.0 . . ?
C4 C5 C6 177.5(3) . . ?
C20 C23 H23A 109.5 . . ?
C20 C23 H23B 109.5 . . ?
C20 C23 H23C 109.5 . . ?
H23A C23 H23B 109.5 . . ?
H23A C23 H23C 109.5 . . ?
H23B C23 H23C 109.5 . . ?
C3 C2 C1 85.68(19) . . ?
C3 C2 H2 111.1 . . ?
C1 C2 H2 111.1 . . ?
C12 C2 C3 119.0(2) . . ?
C12 C2 C1 116.7(2) . . ?
C12 C2 H2 111.1 . . ?
C9 C8 H8 119.7 . . ?
C9 C8 C7 120.7(3) . . ?
C7 C8 H8 119.7 . . ?
C12 C13 H13 119.6 . . ?
C12 C13 C14 120.7(3) . . ?
C14 C13 H13 119.6 . . ?
C6 C11 H11 119.9 . . ?
C10 C11 C6 120.3(3) . . ?
C10 C11 H11 119.9 . . ?
O3 C19 N1 111.1(2) . . ?
O2 C19 O3 128.4(3) . . ?
O2 C19 N1 120.4(2) . . ?
C15 C14 C13 119.6(3) . . ?
C15 C14 H14 120.2 . . ?
C13 C14 H14 120.2 . . ?
C6 C7 H7 120.0 . . ?
C8 C7 C6 120.1(3) . . ?
C8 C7 H7 120.0 . . ?
H26A C26 H26B 109.5 . . ?
H26A C26 H26C 109.5 . . ?
H26B C26 H26C 109.5 . . ?
C25 C26 H26A 109.5 . . ?
C25 C26 H26B 109.5 . . ?
C25 C26 H26C 109.5 . . ?
O5 C25 C26 103.5(10) . . ?
O5 C25 H25A 111.1 . . ?
O5 C25 H25B 111.1 . . ?
C26 C25 H25A 111.1 . . ?
C26 C25 H25B 111.1 . . ?
H25A C25 H25B 109.0 . . ?
O5 C25B H25C 111.3 . . ?
O5 C25B H25D 111.3 . . ?
H25C C25B H25D 109.2 . . ?
C26B C25B O5 102.5(8) . . ?
C26B C25B H25C 111.3 . . ?
C26B C25B H25D 111.3 . . ?
C25B C26B H26D 109.5 . . ?
C25B C26B H26E 109.5 . . ?
C25B C26B H26F 109.5 . . ?
H26D C26B H26E 109.5 . . ?
H26D C26B H26F 109.5 . . ?
H26E C26B H26F 109.5 . . ?

loop_
_geom_bond_atom_site_label_1
_geom_bond_atom_site_label_2
_geom_bond_distance
_geom_bond_site_symmetry_2
_geom_bond_publ_flag
O3 C20 1.489(3) . ?
O3 C19 1.323(3) . ?
O2 C19 1.194(3) . ?
O4 C24 1.179(4) . ?
O1 C3 1.195(3) . ?
O5 C24 1.305(4) . ?
O5 C25 1.449(12) . ?
O5 C25B 1.552(11) . ?
N1 C3 1.391(3) . ?
N1 C1 1.469(3) . ?
N1 C19 1.386(3) . ?
C18 H18A 0.9600 . ?
C18 H18B 0.9600 . ?
C18 H18C 0.9600 . ?
C18 C17 1.496(5) . ?
C3 C2 1.524(4) . ?
C22 H22A 0.9600 . ?
C22 H22B 0.9600 . ?
C22 H22C 0.9600 . ?
C22 C20 1.500(4) . ?
C1 C4 1.453(4) . ?
C1 C24 1.531(4) . ?
C1 C2 1.597(4) . ?
C6 C5 1.438(4) . ?
C6 C11 1.385(4) . ?
C6 C7 1.383(4) . ?
C4 C5 1.186(4) . ?
C16 H16 0.9300 . ?
C16 C17 1.389(4) . ?
C16 C15 1.360(5) . ?
C10 H10 0.9300 . ?
C10 C9 1.366(5) . ?
C10 C11 1.375(5) . ?
C17 C12 1.392(4) . ?
C20 C21 1.510(4) . ?
C20 C23 1.507(5) . ?
C15 H15 0.9300 . ?
C15 C14 1.365(5) . ?
C12 C2 1.504(3) . ?
C12 C13 1.378(4) . ?
C21 H21A 0.9600 . ?
C21 H21B 0.9600 . ?
C21 H21C 0.9600 . ?
C9 H9 0.9300 . ?
C9 C8 1.359(5) . ?
C23 H23A 0.9600 . ?
C23 H23B 0.9600 . ?
C23 H23C 0.9600 . ?
C2 H2 0.9800 . ?
C8 H8 0.9300 . ?
C8 C7 1.375(5) . ?
C13 H13 0.9300 . ?
C13 C14 1.386(4) . ?
C11 H11 0.9300 . ?
C14 H14 0.9300 . ?
C7 H7 0.9300 . ?
C26 H26A 0.9600 . ?
C26 H26B 0.9600 . ?
C26 H26C 0.9600 . ?
C26 C25 1.49(2) . ?
C25 H25A 0.9700 . ?
C25 H25B 0.9700 . ?
C25B H25C 0.9700 . ?
C25B H25D 0.9700 . ?
C25B C26B 1.454(18) . ?
C26B H26D 0.9600 . ?
C26B H26E 0.9600 . ?
C26B H26F 0.9600 . ?

loop_
_geom_torsion_atom_site_label_1
_geom_torsion_atom_site_label_2
_geom_torsion_atom_site_label_3
_geom_torsion_atom_site_label_4
_geom_torsion
_geom_torsion_site_symmetry_1
_geom_torsion_site_symmetry_2
_geom_torsion_site_symmetry_3
_geom_torsion_site_symmetry_4
_geom_torsion_publ_flag
O1 C3 C2 C1 -176.0(3) . . . . ?
O1 C3 C2 C12 65.7(4) . . . . ?
N1 C3 C2 C1 2.52(19) . . . . ?
N1 C3 C2 C12 -115.8(2) . . . . ?
N1 C1 C24 O4 -147.2(4) . . . . ?
N1 C1 C24 O5 34.0(4) . . . . ?
N1 C1 C2 C3 -2.39(18) . . . . ?
N1 C1 C2 C12 118.0(2) . . . . ?
C18 C17 C12 C2 2.7(4) . . . . ?
C18 C17 C12 C13 -179.7(3) . . . . ?
C3 N1 C1 C4 118.8(2) . . . . ?
C3 N1 C1 C24 -111.2(3) . . . . ?
C3 N1 C1 C2 2.63(19) . . . . ?
C3 N1 C19 O3 -15.9(4) . . . . ?
C3 N1 C19 O2 164.3(3) . . . . ?
C1 N1 C3 O1 175.9(3) . . . . ?
C1 N1 C3 C2 -2.7(2) . . . . ?
C1 N1 C19 O3 -178.6(2) . . . . ?
C1 N1 C19 O2 1.6(4) . . . . ?
C4 C1 C24 O4 -15.9(5) . . . . ?
C4 C1 C24 O5 165.3(3) . . . . ?
C4 C1 C2 C3 -117.7(2) . . . . ?
C4 C1 C2 C12 2.8(3) . . . . ?
C16 C17 C12 C2 -175.6(3) . . . . ?
C16 C17 C12 C13 1.9(4) . . . . ?
C16 C15 C14 C13 -0.1(6) . . . . ?
C10 C9 C8 C7 0.0(7) . . . . ?
C24 O5 C25 C26 113.2(12) . . . . ?
C24 O5 C25B C26B 178.1(10) . . . . ?
C24 C1 C2 C3 111.8(2) . . . . ?
C24 C1 C2 C12 -127.8(3) . . . . ?
C17 C16 C15 C14 0.3(6) . . . . ?
C17 C12 C2 C3 -176.4(2) . . . . ?
C17 C12 C2 C1 83.0(3) . . . . ?
C17 C12 C13 C14 -1.8(5) . . . . ?
C20 O3 C19 O2 -1.9(5) . . . . ?
C20 O3 C19 N1 178.3(2) . . . . ?
C15 C16 C17 C18 -179.6(3) . . . . ?
C15 C16 C17 C12 -1.2(5) . . . . ?
C12 C13 C14 C15 0.9(5) . . . . ?
C9 C10 C11 C6 0.4(6) . . . . ?
C9 C8 C7 C6 0.9(6) . . . . ?
C5 C6 C11 C10 -179.9(3) . . . . ?
C5 C6 C7 C8 179.3(3) . . . . ?
C2 C1 C24 O4 116.3(4) . . . . ?
C2 C1 C24 O5 -62.5(3) . . . . ?
C2 C12 C13 C14 175.7(3) . . . . ?
C13 C12 C2 C3 6.0(4) . . . . ?
C13 C12 C2 C1 -94.5(3) . . . . ?
C11 C6 C7 C8 -1.1(5) . . . . ?
C11 C10 C9 C8 -0.6(7) . . . . ?
C19 O3 C20 C22 176.8(3) . . . . ?
C19 O3 C20 C21 -64.4(3) . . . . ?
C19 O3 C20 C23 59.5(4) . . . . ?
C19 N1 C3 O1 10.0(5) . . . . ?
C19 N1 C3 C2 -168.6(3) . . . . ?
C19 N1 C1 C4 -72.9(3) . . . . ?
C19 N1 C1 C24 57.2(3) . . . . ?
C19 N1 C1 C2 171.0(2) . . . . ?
C7 C6 C11 C10 0.5(5) . . . . ?
C25 O5 C24 O4 -10.1(9) . . . . ?
C25 O5 C24 C1 168.7(7) . . . . ?
C25B O5 C24 O4 9.8(7) . . . . ?
C25B O5 C24 C1 -171.4(5) . . . . ?
